data_7006332
loop_
_publ_author_name
'Avent, Anthony G.'
'Antolini, Floria'
'Hitchcock, Peter B.'
'Khvostov, Alexei V.'
'Lappert, Michael F.'
'Protchenko, Andrey V.'

_publ_section_title
;
 Reactions between a sodium amide Na[N(SiMe3)R1] (R1 = SiMe3, SiMe2Ph
 or But) and a cyanoalkane RCN (R = Ad or Bu(t)).
;
_journal_issue 7
_journal_name_full 'Dalton transactions (Cambridge, England : 2003)'
_journal_page_first 919
_journal_page_last 927
_journal_paper_doi 10.1039/b506753g
_journal_year 2006
_chemical_compound_source 'synthesis as described'
_chemical_formula_moiety 'C21 H54 N3 Na3 Si3'
_chemical_formula_sum 'C21 H54 N3 Na3 Si3'
_chemical_formula_weight 501.91
_chemical_name_systematic
;
?
;
_space_group_IT_number 2
_symmetry_cell_setting triclinic
_symmetry_Int_Tables_number 2
_symmetry_space_group_name_Hall '-P 1'
_symmetry_space_group_name_H-M 'P -1'
_atom_sites_solution_hydrogens geom
_atom_sites_solution_primary direct
_atom_sites_solution_secondary difmap
_audit_conform_dict_location ftp://ftp.iucr.org/pub/cif_core.dic
_audit_conform_dict_name cif_core.dic
_audit_conform_dict_version 2.3
_audit_creation_date 2005-02-16T12:26:01-00:00
_audit_creation_method 'WinGX routine CIF_UPDATE'
_cell_angle_alpha 78.751(2)
_cell_angle_beta 80.164(1)
_cell_angle_gamma 86.661(1)
_cell_formula_units_Z 2
_cell_length_a 8.6622(2)
_cell_length_b 12.3995(3)
_cell_length_c 15.4351(4)
_cell_measurement_reflns_used 21747
_cell_measurement_temperature 173(2)
_cell_measurement_theta_max 26.022
_cell_measurement_theta_min 3.395
_cell_measurement_wavelength 0.71073
_cell_volume 1601.55(7)
_computing_cell_refinement 'HKL Scalepack (Otwinowski & Minor 1997)'
_computing_data_collection 'Collect (Nonius BV, 1997-2000)'
_computing_data_reduction 'HKL Denzo and Scalepack (Otwinowski & Minor 1997)'
_computing_molecular_graphics 'Ortep-3 for Windows (Farrugia, 1997)'
_computing_publication_material 'WinGX publication routines (Farrugia, 1999)'
_computing_structure_refinement 'SHELXL-97 (Sheldrick, 1997)'
_computing_structure_solution 'SHELXS-86 (Sheldrick, 1986)'
_diffrn_ambient_temperature 173(2)
_diffrn_detector 'CCD plate'
_diffrn_detector_area_resol_mean 9
_diffrn_measured_fraction_theta_full 0.993
_diffrn_measured_fraction_theta_max 0.993
_diffrn_measurement_device '95mm CCD camera on \k-goniostat'
_diffrn_measurement_device_type KappaCCD
_diffrn_measurement_method 'CCD rotation images, thick slices'
_diffrn_orient_matrix_type 'by Nonius Collect from scalepack cell'
_diffrn_orient_matrix_UB_11 0.594181E-1
_diffrn_orient_matrix_UB_12 0.91358E-2
_diffrn_orient_matrix_UB_13 -0.623905E-1
_diffrn_orient_matrix_UB_21 0.667906E-1
_diffrn_orient_matrix_UB_22 0.558722E-1
_diffrn_orient_matrix_UB_23 0.133309E-1
_diffrn_orient_matrix_UB_31 0.757999E-1
_diffrn_orient_matrix_UB_32 -0.596726E-1
_diffrn_orient_matrix_UB_33 0.202997E-1
_diffrn_radiation_monochromator graphite
_diffrn_radiation_probe x-ray
_diffrn_radiation_type MoK\a
_diffrn_radiation_wavelength 0.71073
_diffrn_reflns_av_R_equivalents 0.0433
_diffrn_reflns_av_unetI/netI 0.0291
_diffrn_reflns_limit_h_max 10
_diffrn_reflns_limit_h_min -10
_diffrn_reflns_limit_k_max 15
_diffrn_reflns_limit_k_min -15
_diffrn_reflns_limit_l_max 19
_diffrn_reflns_limit_l_min -18
_diffrn_reflns_number 28337
_diffrn_reflns_theta_full 26.06
_diffrn_reflns_theta_max 26.06
_diffrn_reflns_theta_min 3.45
_diffrn_source 'Enraf Nonius FR590'
_exptl_absorpt_coefficient_mu 0.201
_exptl_absorpt_correction_type none
_exptl_crystal_colour colourless
_exptl_crystal_density_diffrn 1.041
_exptl_crystal_density_method 'not measured'
_exptl_crystal_description prism
_exptl_crystal_F_000 552
_exptl_crystal_size_max 0.3
_exptl_crystal_size_mid 0.3
_exptl_crystal_size_min 0.2
_refine_diff_density_max 0.612
_refine_diff_density_min -0.371
_refine_diff_density_rms 0.051
_refine_ls_extinction_method none
_refine_ls_goodness_of_fit_ref 1.027
_refine_ls_hydrogen_treatment constr
_refine_ls_matrix_type full
_refine_ls_number_parameters 272
_refine_ls_number_reflns 6290
_refine_ls_number_restraints 0
_refine_ls_restrained_S_all 1.027
_refine_ls_R_factor_all 0.0611
_refine_ls_R_factor_gt 0.049
_refine_ls_shift/su_max 0
_refine_ls_shift/su_mean 0
_refine_ls_structure_factor_coef Fsqd
_refine_ls_weighting_details 'calc w=1/[\s^2^(Fo^2^)+(0.0721P)^2^+1.2196P] where P=(Fo^2^+2Fc^2^)/3'
_refine_ls_weighting_scheme calc
_refine_ls_wR_factor_gt 0.1345
_refine_ls_wR_factor_ref 0.1428
_reflns_number_gt 5261
_reflns_number_total 6290
_reflns_threshold_expression >2sigma(I)
_cod_data_source_file b506753g.txt
_cod_data_source_block (3)-feb1605
_cod_original_sg_symbol_H-M P-1
_cod_database_code 7006332

loop_
_symmetry_equiv_pos_as_xyz
'x, y, z'
'-x, -y, -z'

loop_
_atom_site_label
_atom_site_type_symbol
_atom_site_fract_x
_atom_site_fract_y
_atom_site_fract_z
_atom_site_U_iso_or_equiv
_atom_site_adp_type
_atom_site_occupancy
_atom_site_symmetry_multiplicity
_atom_site_calc_flag
_atom_site_refinement_flags
_atom_site_disorder_assembly
_atom_site_disorder_group
Si1 Si 0.44539(7) 0.24384(6) 0.48487(4) 0.03363(17) Uani 1 1 d . A 1
Si2 Si 0.97572(7) 0.53325(5) 0.18425(4) 0.03191(17) Uani 1 1 d . A 1
Si3 Si 0.62745(10) 0.11787(7) 0.13531(6) 0.0294(3) Uani 0.598(3) 1 d P A 1
Na1 Na 0.68943(11) 0.13367(8) 0.34027(6) 0.0386(2) Uani 1 1 d . A 1
Na2 Na 0.70644(11) 0.41604(8) 0.34873(6) 0.0428(2) Uani 1 1 d . A 1
Na3 Na 0.80816(11) 0.33105(7) 0.13680(6) 0.0349(2) Uani 1 1 d . A 1
N1 N 0.6399(2) 0.24895(16) 0.45118(11) 0.0308(4) Uani 1 1 d . A 1
N2 N 0.7894(2) 0.49596(14) 0.19629(12) 0.0285(4) Uani 1 1 d . A 1
N3 N 0.7699(2) 0.13919(14) 0.18534(12) 0.0309(4) Uani 1 1 d . A 1
C1 C 0.3528(3) 0.2374(3) 0.38522(18) 0.0521(7) Uani 1 1 d . A 1
H1A H 0.3868 0.2995 0.3371 0.078 Uiso 1 1 calc R A 1
H1B H 0.2384 0.2409 0.4017 0.078 Uiso 1 1 calc R A 1
H1C H 0.3845 0.1682 0.3646 0.078 Uiso 1 1 calc R A 1
C2 C 0.3490(3) 0.3667(3) 0.5300(2) 0.0571(7) Uani 1 1 d . A 1
H2A H 0.3926 0.3747 0.5829 0.086 Uiso 1 1 calc R A 1
H2B H 0.2358 0.3559 0.5465 0.086 Uiso 1 1 calc R A 1
H2C H 0.3685 0.4332 0.4839 0.086 Uiso 1 1 calc R A 1
C3 C 0.3668(3) 0.1201(2) 0.56924(18) 0.0514(7) Uani 1 1 d . A 1
H3A H 0.4092 0.1166 0.6247 0.077 Uiso 1 1 calc R A 1
H3B H 0.3983 0.0532 0.5451 0.077 Uiso 1 1 calc R A 1
H3C H 0.2522 0.1262 0.5818 0.077 Uiso 1 1 calc R A 1
C4 C 0.7532(2) 0.23196(18) 0.51427(13) 0.0291(5) Uani 1 1 d . A 1
C5 C 0.9001(3) 0.3001(4) 0.4719(2) 0.0734(11) Uani 1 1 d . A 1
H5A H 0.8697 0.3781 0.458 0.11 Uiso 1 1 calc R A 1
H5B H 0.9491 0.2756 0.4167 0.11 Uiso 1 1 calc R A 1
H5C H 0.9748 0.2897 0.5141 0.11 Uiso 1 1 calc R A 1
C6 C 0.8024(5) 0.1096(3) 0.5356(3) 0.0784(11) Uani 1 1 d . A 1
H6A H 0.7099 0.0659 0.5632 0.118 Uiso 1 1 calc R A 1
H6B H 0.8783 0.0997 0.577 0.118 Uiso 1 1 calc R A 1
H6C H 0.8502 0.0853 0.4801 0.118 Uiso 1 1 calc R A 1
C7 C 0.6940(4) 0.2688(3) 0.6038(2) 0.0666(9) Uani 1 1 d . A 1
H7A H 0.6633 0.3469 0.5925 0.1 Uiso 1 1 calc R A 1
H7B H 0.7776 0.2573 0.6404 0.1 Uiso 1 1 calc R A 1
H7C H 0.6033 0.2255 0.6355 0.1 Uiso 1 1 calc R A 1
C8 C 1.0216(3) 0.6115(3) 0.2680(2) 0.0546(7) Uani 1 1 d . A 1
H8A H 0.9607 0.6809 0.2635 0.082 Uiso 1 1 calc R A 1
H8B H 1.1337 0.6269 0.2561 0.082 Uiso 1 1 calc R A 1
H8C H 0.9944 0.5678 0.3283 0.082 Uiso 1 1 calc R A 1
C9 C 1.0977(3) 0.4046(2) 0.20031(19) 0.0439(6) Uani 1 1 d . A 1
H9A H 1.0798 0.359 0.158 0.066 Uiso 1 1 calc R A 1
H9B H 1.069 0.3641 0.2617 0.066 Uiso 1 1 calc R A 1
H9C H 1.2087 0.4231 0.1897 0.066 Uiso 1 1 calc R A 1
C10 C 1.0672(3) 0.6113(2) 0.0722(2) 0.0522(7) Uani 1 1 d . A 1
H10A H 1.0472 0.5739 0.025 0.078 Uiso 1 1 calc R A 1
H10B H 1.1805 0.6148 0.0703 0.078 Uiso 1 1 calc R A 1
H10C H 1.0216 0.6861 0.0628 0.078 Uiso 1 1 calc R A 1
C11 C 0.6622(2) 0.57248(14) 0.16914(13) 0.0189(4) Uani 1 1 d . A 1
C12 C 0.5014(3) 0.5306(2) 0.2258(2) 0.0510(7) Uani 1 1 d . A 1
H12A H 0.4873 0.4546 0.2201 0.077 Uiso 1 1 calc R A 1
H12B H 0.4158 0.5775 0.2038 0.077 Uiso 1 1 calc R A 1
H12C H 0.5006 0.5337 0.2888 0.077 Uiso 1 1 calc R A 1
C13 C 0.6760(4) 0.6927(2) 0.1807(2) 0.0575(8) Uani 1 1 d . A 1
H13A H 0.6867 0.6935 0.2427 0.086 Uiso 1 1 calc R A 1
H13B H 0.5817 0.7352 0.1663 0.086 Uiso 1 1 calc R A 1
H13C H 0.7682 0.7254 0.1403 0.086 Uiso 1 1 calc R A 1
C14 C 0.6467(4) 0.5763(3) 0.06895(19) 0.0564(7) Uani 1 1 d . A 1
H14A H 0.6374 0.5013 0.0592 0.085 Uiso 1 1 calc R A 1
H14B H 0.7399 0.6097 0.03 0.085 Uiso 1 1 calc R A 1
H14C H 0.5533 0.6202 0.0551 0.085 Uiso 1 1 calc R A 1
C15 C 0.6778(5) 0.1014(3) 0.0246(3) 0.0813(11) Uani 1 1 d . A 1
H15A H 0.7444 0.1618 -0.0092 0.122 Uiso 1 1 calc R A 1
H15B H 0.5824 0.1021 -0.0017 0.122 Uiso 1 1 calc R A 1
H15C H 0.7348 0.0312 0.0225 0.122 Uiso 1 1 calc R A 1
C16 C 0.5030(4) 0.2347(3) 0.1324(2) 0.0575(8) Uani 1 1 d . A 1
H16A H 0.4701 0.2485 0.1933 0.086 Uiso 1 1 calc R A 1
H16B H 0.4105 0.2224 0.1072 0.086 Uiso 1 1 calc R A 1
H16C H 0.5588 0.2984 0.0952 0.086 Uiso 1 1 calc R A 1
C17 C 0.5109(4) 0.0086(3) 0.1919(2) 0.0637(8) Uani 1 1 d . A 1
H17A H 0.4811 0.015 0.2548 0.096 Uiso 1 1 calc R A 1
H17B H 0.5694 -0.0608 0.188 0.096 Uiso 1 1 calc R A 1
H17C H 0.4163 0.0099 0.1647 0.096 Uiso 1 1 calc R A 1
C18 C 0.93168(13) 0.07545(8) 0.17916(7) 0.0304(4) Uani 0.598(3) 1 d P A 1
C19 C 1.0580(4) 0.1257(2) 0.0880(2) 0.0577(8) Uani 1 1 d . A 1
H19A H 1.0139 0.121 0.0345 0.086 Uiso 1 1 calc R A 1
H19B H 1.1567 0.0829 0.0879 0.086 Uiso 1 1 calc R A 1
H19C H 1.0775 0.2028 0.088 0.086 Uiso 1 1 calc R A 1
C20 C 1.0129(3) 0.0845(3) 0.2666(2) 0.0660(9) Uani 1 1 d . A 1
H20A H 0.9415 0.0557 0.3217 0.099 Uiso 1 1 calc R A 1
H20B H 1.0338 0.1616 0.2653 0.099 Uiso 1 1 calc R A 1
H20C H 1.1116 0.0415 0.2647 0.099 Uiso 1 1 calc R A 1
C21 C 0.9201(5) -0.0592(3) 0.1791(2) 0.0724(10) Uani 1 1 d . A 1
H21A H 0.8734 -0.0686 0.1276 0.109 Uiso 1 1 calc R A 1
H21B H 0.8549 -0.0944 0.2345 0.109 Uiso 1 1 calc R A 1
H21C H 1.0255 -0.0932 0.1751 0.109 Uiso 1 1 calc R A 1
C3X C 0.62745(10) 0.11787(7) 0.13531(6) 0.0294(3) Uani 0.402(3) 1 d P A 2
Si18 Si 0.93168(13) 0.07545(8) 0.17916(7) 0.0304(4) Uani 0.402(3) 1 d P A 2

loop_
_atom_site_aniso_label
_atom_site_aniso_U_11
_atom_site_aniso_U_22
_atom_site_aniso_U_33
_atom_site_aniso_U_23
_atom_site_aniso_U_13
_atom_site_aniso_U_12
Si1 0.0293(3) 0.0436(4) 0.0259(3) -0.0052(3) 0.0009(2) -0.0043(3)
Si2 0.0301(3) 0.0308(3) 0.0351(3) -0.0076(3) -0.0031(3) -0.0050(2)
Si3 0.0364(5) 0.0267(5) 0.0267(5) -0.0087(3) -0.0053(3) -0.0004(3)
Na1 0.0442(5) 0.0448(5) 0.0267(5) -0.0101(4) -0.0012(4) -0.0016(4)
Na2 0.0411(5) 0.0473(6) 0.0337(5) 0.0037(4) -0.0003(4) -0.0044(4)
Na3 0.0423(5) 0.0246(4) 0.0377(5) -0.0069(4) -0.0046(4) -0.0027(4)
N1 0.0298(9) 0.0399(10) 0.0218(9) -0.0040(8) -0.0034(7) -0.0018(8)
N2 0.0307(9) 0.0228(8) 0.0303(9) -0.0029(7) -0.0022(7) -0.0025(7)
N3 0.0420(10) 0.0255(9) 0.0263(9) -0.0087(7) -0.0040(8) -0.0016(8)
C1 0.0331(13) 0.084(2) 0.0377(14) -0.0068(14) -0.0064(11) -0.0063(13)
C2 0.0420(15) 0.0618(18) 0.0658(19) -0.0196(15) 0.0026(13) 0.0047(13)
C3 0.0466(15) 0.0597(17) 0.0424(15) -0.0014(13) 0.0033(12) -0.0146(13)
C4 0.0291(11) 0.0386(12) 0.0209(10) -0.0052(9) -0.0082(8) 0.0003(9)
C5 0.0391(16) 0.120(3) 0.0575(19) 0.0067(19) -0.0179(14) -0.0219(17)
C6 0.102(3) 0.071(2) 0.073(2) -0.0138(18) -0.053(2) 0.026(2)
C7 0.0580(18) 0.105(3) 0.0461(17) -0.0295(17) -0.0138(14) -0.0102(18)
C8 0.0402(14) 0.0689(19) 0.0643(18) -0.0334(15) -0.0100(13) -0.0037(13)
C9 0.0282(12) 0.0468(14) 0.0563(16) -0.0085(12) -0.0077(11) 0.0009(10)
C10 0.0495(16) 0.0466(15) 0.0568(17) -0.0026(13) -0.0025(13) -0.0122(12)
C11 0.0187(9) 0.0128(8) 0.0253(9) -0.0034(7) -0.0050(7) 0.0025(7)
C12 0.0316(13) 0.0511(16) 0.0689(19) -0.0096(14) -0.0086(12) 0.0067(11)
C13 0.0538(17) 0.0354(14) 0.084(2) -0.0118(14) -0.0153(15) 0.0030(12)
C14 0.0640(18) 0.0569(17) 0.0486(16) -0.0028(13) -0.0235(14) 0.0145(14)
C15 0.072(2) 0.069(2) 0.098(3) -0.034(2) 0.021(2) -0.0107(18)
C16 0.0582(18) 0.0660(19) 0.0509(17) 0.0008(14) -0.0277(14) -0.0086(14)
C17 0.079(2) 0.0546(18) 0.0569(18) -0.0074(14) -0.0179(16) 0.0160(16)
C18 0.0364(6) 0.0239(6) 0.0299(6) -0.0066(4) -0.0019(4) 0.0030(4)
C19 0.076(2) 0.0489(16) 0.0518(17) -0.0174(13) -0.0170(15) 0.0165(15)
C20 0.0412(15) 0.071(2) 0.067(2) 0.0184(16) 0.0005(14) 0.0167(14)
C21 0.084(2) 0.066(2) 0.066(2) -0.0267(17) 0.0148(18) -0.0259(18)
C3X 0.0364(5) 0.0267(5) 0.0267(5) -0.0087(3) -0.0053(3) -0.0004(3)
Si18 0.0364(6) 0.0239(6) 0.0299(6) -0.0066(4) -0.0019(4) 0.0030(4)

loop_
_atom_type_symbol
_atom_type_description
_atom_type_scat_dispersion_real
_atom_type_scat_dispersion_imag
_atom_type_scat_source
C C 0.0033 0.0016 'International Tables Vol C Tables 4.2.6.8 and 6.1.1.4'
H H 0 0 'International Tables Vol C Tables 4.2.6.8 and 6.1.1.4'
N N 0.0061 0.0033 'International Tables Vol C Tables 4.2.6.8 and 6.1.1.4'
Na Na 0.0362 0.0249 'International Tables Vol C Tables 4.2.6.8 and 6.1.1.4'
Si Si 0.0817 0.0704 'International Tables Vol C Tables 4.2.6.8 and 6.1.1.4'

loop_
_geom_angle_atom_site_label_1
_geom_angle_atom_site_label_2
_geom_angle_atom_site_label_3
_geom_angle
_geom_angle_site_symmetry_1
_geom_angle_site_symmetry_3
_geom_angle_publ_flag
N1 Si1 C1 107.65(10) . . ?
N1 Si1 C3 117.64(12) . . ?
C1 Si1 C3 103.44(13) . . ?
N1 Si1 C2 116.17(12) . . ?
C1 Si1 C2 105.35(14) . . ?
C3 Si1 C2 105.23(14) . . ?
N2 Si2 C9 107.10(10) . . ?
N2 Si2 C8 116.15(11) . . ?
C9 Si2 C8 104.85(13) . . ?
N2 Si2 C10 117.82(11) . . ?
C9 Si2 C10 103.97(13) . . ?
C8 Si2 C10 105.57(14) . . ?
N3 Si3 C17 114.13(13) . . ?
N3 Si3 C15 116.64(16) . . ?
C17 Si3 C15 107.37(17) . . ?
N3 Si3 C16 106.98(12) . . ?
C17 Si3 C16 105.39(15) . . ?
C15 Si3 C16 105.40(18) . . ?
N3 Na1 N1 142.39(8) . . ?
N2 Na2 N1 144.92(8) . . ?
N3 Na3 N2 139.96(7) . . ?
C4 N1 Si1 122.85(14) . . ?
C4 N1 Na2 106.71(13) . . ?
Si1 N1 Na2 110.41(9) . . ?
C4 N1 Na1 114.09(13) . . ?
Si1 N1 Na1 104.00(9) . . ?
Na2 N1 Na1 95.40(7) . . ?
C11 N2 Si2 123.32(13) . . ?
C11 N2 Na2 106.36(12) . . ?
Si2 N2 Na2 108.31(9) . . ?
C11 N2 Na3 114.09(12) . . ?
Si2 N2 Na3 104.02(9) . . ?
Na2 N2 Na3 97.69(7) . . ?
C18 N3 Si3 124.86(12) . . ?
C18 N3 Na1 104.22(10) . . ?
Si3 N3 Na1 112.67(10) . . ?
C18 N3 Na3 110.12(10) . . ?
Si3 N3 Na3 102.59(9) . . ?
Na1 N3 Na3 99.63(7) . . ?
Si1 C1 H1A 109.5 . . ?
Si1 C1 H1B 109.5 . . ?
H1A C1 H1B 109.5 . . ?
Si1 C1 H1C 109.5 . . ?
H1A C1 H1C 109.5 . . ?
H1B C1 H1C 109.5 . . ?
Si1 C2 H2A 109.5 . . ?
Si1 C2 H2B 109.5 . . ?
H2A C2 H2B 109.5 . . ?
Si1 C2 H2C 109.5 . . ?
H2A C2 H2C 109.5 . . ?
H2B C2 H2C 109.5 . . ?
Si1 C3 H3A 109.5 . . ?
Si1 C3 H3B 109.5 . . ?
H3A C3 H3B 109.5 . . ?
Si1 C3 H3C 109.5 . . ?
H3A C3 H3C 109.5 . . ?
H3B C3 H3C 109.5 . . ?
N1 C4 C7 114.9(2) . . ?
N1 C4 C6 110.4(2) . . ?
C7 C4 C6 107.4(2) . . ?
N1 C4 C5 109.36(19) . . ?
C7 C4 C5 105.5(2) . . ?
C6 C4 C5 109.0(3) . . ?
C4 C5 H5A 109.5 . . ?
C4 C5 H5B 109.5 . . ?
H5A C5 H5B 109.5 . . ?
C4 C5 H5C 109.5 . . ?
H5A C5 H5C 109.5 . . ?
H5B C5 H5C 109.5 . . ?
C4 C6 H6A 109.5 . . ?
C4 C6 H6B 109.5 . . ?
H6A C6 H6B 109.5 . . ?
C4 C6 H6C 109.5 . . ?
H6A C6 H6C 109.5 . . ?
H6B C6 H6C 109.5 . . ?
C4 C7 H7A 109.5 . . ?
C4 C7 H7B 109.5 . . ?
H7A C7 H7B 109.5 . . ?
C4 C7 H7C 109.5 . . ?
H7A C7 H7C 109.5 . . ?
H7B C7 H7C 109.5 . . ?
Si2 C8 H8A 109.5 . . ?
Si2 C8 H8B 109.5 . . ?
H8A C8 H8B 109.5 . . ?
Si2 C8 H8C 109.5 . . ?
H8A C8 H8C 109.5 . . ?
H8B C8 H8C 109.5 . . ?
Si2 C9 H9A 109.5 . . ?
Si2 C9 H9B 109.5 . . ?
H9A C9 H9B 109.5 . . ?
Si2 C9 H9C 109.5 . . ?
H9A C9 H9C 109.5 . . ?
H9B C9 H9C 109.5 . . ?
Si2 C10 H10A 109.5 . . ?
Si2 C10 H10B 109.5 . . ?
H10A C10 H10B 109.5 . . ?
Si2 C10 H10C 109.5 . . ?
H10A C10 H10C 109.5 . . ?
H10B C10 H10C 109.5 . . ?
N2 C11 C13 115.63(18) . . ?
N2 C11 C14 111.35(17) . . ?
C13 C11 C14 107.2(2) . . ?
N2 C11 C12 109.50(16) . . ?
C13 C11 C12 106.66(19) . . ?
C14 C11 C12 106.0(2) . . ?
C11 C12 H12A 109.5 . . ?
C11 C12 H12B 109.5 . . ?
H12A C12 H12B 109.5 . . ?
C11 C12 H12C 109.5 . . ?
H12A C12 H12C 109.5 . . ?
H12B C12 H12C 109.5 . . ?
C11 C13 H13A 109.5 . . ?
C11 C13 H13B 109.5 . . ?
H13A C13 H13B 109.5 . . ?
C11 C13 H13C 109.5 . . ?
H13A C13 H13C 109.5 . . ?
H13B C13 H13C 109.5 . . ?
C11 C14 H14A 109.5 . . ?
C11 C14 H14B 109.5 . . ?
H14A C14 H14B 109.5 . . ?
C11 C14 H14C 109.5 . . ?
H14A C14 H14C 109.5 . . ?
H14B C14 H14C 109.5 . . ?
Si3 C15 H15A 109.5 . . ?
Si3 C15 H15B 109.5 . . ?
H15A C15 H15B 109.5 . . ?
Si3 C15 H15C 109.5 . . ?
H15A C15 H15C 109.5 . . ?
H15B C15 H15C 109.5 . . ?
Si3 C16 H16A 109.5 . . ?
Si3 C16 H16B 109.5 . . ?
H16A C16 H16B 109.5 . . ?
Si3 C16 H16C 109.5 . . ?
H16A C16 H16C 109.5 . . ?
H16B C16 H16C 109.5 . . ?
Si3 C17 H17A 109.5 . . ?
Si3 C17 H17B 109.5 . . ?
H17A C17 H17B 109.5 . . ?
Si3 C17 H17C 109.5 . . ?
H17A C17 H17C 109.5 . . ?
H17B C17 H17C 109.5 . . ?
N3 C18 C20 109.12(14) . . ?
N3 C18 C19 113.15(14) . . ?
C20 C18 C19 107.16(16) . . ?
N3 C18 C21 114.28(17) . . ?
C20 C18 C21 106.58(19) . . ?
C19 C18 C21 106.12(16) . . ?
C18 C19 H19A 109.5 . . ?
C18 C19 H19B 109.5 . . ?
H19A C19 H19B 109.5 . . ?
C18 C19 H19C 109.5 . . ?
H19A C19 H19C 109.5 . . ?
H19B C19 H19C 109.5 . . ?
C18 C20 H20A 109.5 . . ?
C18 C20 H20B 109.5 . . ?
H20A C20 H20B 109.5 . . ?
C18 C20 H20C 109.5 . . ?
H20A C20 H20C 109.5 . . ?
H20B C20 H20C 109.5 . . ?
C18 C21 H21A 109.5 . . ?
C18 C21 H21B 109.5 . . ?
H21A C21 H21B 109.5 . . ?
C18 C21 H21C 109.5 . . ?
H21A C21 H21C 109.5 . . ?
H21B C21 H21C 109.5 . . ?

loop_
_geom_bond_atom_site_label_1
_geom_bond_atom_site_label_2
_geom_bond_distance
_geom_bond_site_symmetry_2
_geom_bond_publ_flag
Si1 N1 1.6777(19) . ?
Si1 C1 1.869(3) . ?
Si1 C3 1.885(3) . ?
Si1 C2 1.889(3) . ?
Si2 N2 1.6744(18) . ?
Si2 C9 1.860(3) . ?
Si2 C8 1.865(3) . ?
Si2 C10 1.877(3) . ?
Si3 N3 1.623(2) . ?
Si3 C17 1.736(4) . ?
Si3 C15 1.738(4) . ?
Si3 C16 1.752(3) . ?
Na1 N3 2.363(2) . ?
Na1 N1 2.406(2) . ?
Na2 N2 2.373(2) . ?
Na2 N1 2.382(2) . ?
Na3 N3 2.3753(19) . ?
Na3 N2 2.3861(19) . ?
N1 C4 1.475(3) . ?
N2 C11 1.474(2) . ?
N3 C18 1.566(2) . ?
C1 H1A 0.98 . ?
C1 H1B 0.98 . ?
C1 H1C 0.98 . ?
C2 H2A 0.98 . ?
C2 H2B 0.98 . ?
C2 H2C 0.98 . ?
C3 H3A 0.98 . ?
C3 H3B 0.98 . ?
C3 H3C 0.98 . ?
C4 C7 1.535(4) . ?
C4 C6 1.540(4) . ?
C4 C5 1.545(4) . ?
C5 H5A 0.98 . ?
C5 H5B 0.98 . ?
C5 H5C 0.98 . ?
C6 H6A 0.98 . ?
C6 H6B 0.98 . ?
C6 H6C 0.98 . ?
C7 H7A 0.98 . ?
C7 H7B 0.98 . ?
C7 H7C 0.98 . ?
C8 H8A 0.98 . ?
C8 H8B 0.98 . ?
C8 H8C 0.98 . ?
C9 H9A 0.98 . ?
C9 H9B 0.98 . ?
C9 H9C 0.98 . ?
C10 H10A 0.98 . ?
C10 H10B 0.98 . ?
C10 H10C 0.98 . ?
C11 C13 1.549(3) . ?
C11 C14 1.566(3) . ?
C11 C12 1.570(3) . ?
C12 H12A 0.98 . ?
C12 H12B 0.98 . ?
C12 H12C 0.98 . ?
C13 H13A 0.98 . ?
C13 H13B 0.98 . ?
C13 H13C 0.98 . ?
C14 H14A 0.98 . ?
C14 H14B 0.98 . ?
C14 H14C 0.98 . ?
C15 H15A 0.98 . ?
C15 H15B 0.98 . ?
C15 H15C 0.98 . ?
C16 H16A 0.98 . ?
C16 H16B 0.98 . ?
C16 H16C 0.98 . ?
C17 H17A 0.98 . ?
C17 H17B 0.98 . ?
C17 H17C 0.98 . ?
C18 C20 1.650(4) . ?
C18 C19 1.666(3) . ?
C18 C21 1.679(3) . ?
C19 H19A 0.98 . ?
C19 H19B 0.98 . ?
C19 H19C 0.98 . ?
C20 H20A 0.98 . ?
C20 H20B 0.98 . ?
C20 H20C 0.98 . ?
C21 H21A 0.98 . ?
C21 H21B 0.98 . ?
C21 H21C 0.98 . ?
